data_1502802
loop_
_publ_author_name
'Wang, Jia-Ming'
'Ding, Guang-Zhi'
'Fang, Lei'
'Dai, Jun-Gui'
'Yu, Shi-Shan'
'Wang, Ying-Hong'
'Chen, Xiao-Guang'
'Ma, Shuang-Gang'
'Qu, Jing'
'Xu, Song'
'Du, Dan'

_publ_section_title
;
 Thiodiketopiperazines produced by the endophytic fungus Epicoccum nigrum.
;
_journal_issue 7
_journal_name_full 'Journal of natural products'
_journal_page_first 1240
_journal_page_last 1249
_journal_paper_doi 10.1021/np1000895
_journal_volume 73
_journal_year 2010
_chemical_absolute_configuration ad
_chemical_formula_sum 'C20 H34 N2 O10 S2'
_chemical_formula_weight 526.61
_chemical_name_systematic
; 
 ? 
;
_space_group_IT_number 4
_symmetry_cell_setting monoclinic
_symmetry_space_group_name_Hall 'P 2yb'
_symmetry_space_group_name_H-M 'P 1 21 1'
_atom_sites_solution_hydrogens geom
_atom_sites_solution_primary direct
_atom_sites_solution_secondary difmap
_audit_creation_method SHELXL-97
_cell_angle_alpha 90.00
_cell_angle_beta 99.22(3)
_cell_angle_gamma 90.00
_cell_formula_units_Z 2
_cell_length_a 10.949(2)
_cell_length_b 8.7488(17)
_cell_length_c 13.036(3)
_cell_measurement_reflns_used 12282
_cell_measurement_temperature 173(2)
_cell_measurement_theta_max 68.22
_cell_measurement_theta_min 3.43
_cell_volume 1232.6(4)
_computing_cell_refinement 'Rapid Auto(Rigaku 2001)'
_computing_data_collection 'Rapid Auto(Rigaku 2001)'
_computing_data_reduction 'Rapid Auto(Rigaku 2001)'
_computing_molecular_graphics
;
 Mercury: visualization and analysis of crystal structures, C. F. Macrae,
 P. R. Edgington, P. McCabe, E. Pidcock, G. P. Shields, R. Taylor,
 M. Towler and J. van de Streek, J. Appl. Cryst., 39, 453-457, 2006.
;
_computing_publication_material 'SHELX-97 (Sheldrick, 1997)'
_computing_structure_refinement 'SHELX-97 (Sheldrick, 1997)'
_computing_structure_solution 'SHELX-97 (Sheldrick, 1997)'
_diffrn_ambient_temperature 173(2)
_diffrn_measured_fraction_theta_full 0.988
_diffrn_measured_fraction_theta_max 0.988
_diffrn_measurement_device_type 'Rigaku raxis Rapid IP Area Detector'
_diffrn_measurement_method '\w scans'
_diffrn_radiation_monochromator graphite
_diffrn_radiation_source 'rotating anode'
_diffrn_radiation_type CuK\a
_diffrn_radiation_wavelength 1.54178
_diffrn_reflns_av_R_equivalents 0.0641
_diffrn_reflns_av_sigmaI/netI 0.0627
_diffrn_reflns_limit_h_max 12
_diffrn_reflns_limit_h_min -13
_diffrn_reflns_limit_k_max 10
_diffrn_reflns_limit_k_min -10
_diffrn_reflns_limit_l_max 15
_diffrn_reflns_limit_l_min -14
_diffrn_reflns_number 12282
_diffrn_reflns_theta_full 68.22
_diffrn_reflns_theta_max 68.22
_diffrn_reflns_theta_min 3.43
_exptl_absorpt_coefficient_mu 2.457
_exptl_absorpt_correction_T_max 0.4887
_exptl_absorpt_correction_T_min 0.3348
_exptl_absorpt_correction_type numerical
_exptl_absorpt_process_details 'NUMABS by T. Higashi, June 3, 2003'
_exptl_crystal_colour colorless
_exptl_crystal_density_diffrn 1.419
_exptl_crystal_density_method 'not measured'
_exptl_crystal_description block
_exptl_crystal_F_000 560
_exptl_crystal_size_max 0.57
_exptl_crystal_size_mid 0.40
_exptl_crystal_size_min 0.34
_refine_diff_density_max 0.281
_refine_diff_density_min -0.280
_refine_diff_density_rms 0.061
_refine_ls_abs_structure_details 'Flack H D (1983), Acta Cryst. A39, 876-881'
_refine_ls_abs_structure_Flack 0.041(15)
_refine_ls_extinction_method none
_refine_ls_goodness_of_fit_ref 1.060
_refine_ls_hydrogen_treatment constr
_refine_ls_matrix_type full
_refine_ls_number_parameters 309
_refine_ls_number_reflns 4399
_refine_ls_number_restraints 1
_refine_ls_restrained_S_all 1.060
_refine_ls_R_factor_all 0.0418
_refine_ls_R_factor_gt 0.0372
_refine_ls_shift/su_max 0.000
_refine_ls_shift/su_mean 0.000
_refine_ls_structure_factor_coef Fsqd
_refine_ls_weighting_details 'calc w=1/[\s^2^(Fo^2^)+(0.0475P)^2^+0.1941P] where P=(Fo^2^+2Fc^2^)/3'
_refine_ls_weighting_scheme calc
_refine_ls_wR_factor_gt 0.0955
_refine_ls_wR_factor_ref 0.0974
_reflns_number_gt 4186
_reflns_number_total 4399
_reflns_threshold_expression >2sigma(I)
_cod_data_source_file np1000895_si_004.cif
_cod_data_source_block sx2722
_cod_original_cell_volume 1232.7(4)
_cod_original_sg_symbol_H-M P2(1)
_cod_database_code 1502802

loop_
_symmetry_equiv_pos_as_xyz
'x, y, z'
'-x, y+1/2, -z'

loop_
_atom_site_label
_atom_site_type_symbol
_atom_site_fract_x
_atom_site_fract_y
_atom_site_fract_z
_atom_site_U_iso_or_equiv
_atom_site_adp_type
_atom_site_occupancy
_atom_site_symmetry_multiplicity
_atom_site_calc_flag
_atom_site_refinement_flags
S1 S 0.57682(6) 0.35919(7) 0.27376(5) 0.02259(15) Uani 1 1 d .
S2 S 0.63020(6) 0.58111(7) 0.52714(5) 0.02171(15) Uani 1 1 d .
O1 O 0.80016(18) 0.1372(2) 0.40816(14) 0.0251(4) Uani 1 1 d .
O2 O 0.64833(18) 0.3232(2) 0.02730(15) 0.0313(5) Uani 1 1 d .
O3 O 0.83517(19) 0.7810(2) 0.10547(16) 0.0353(5) Uani 1 1 d .
H3 H 0.8056 0.8661 0.0845 0.042 Uiso 1 1 d R
O4 O 0.86497(16) 0.72381(19) 0.41600(14) 0.0215(4) Uani 1 1 d .
O5 O 0.7960(2) 0.5711(3) 0.79987(16) 0.0389(5) Uani 1 1 d .
O6 O 0.83080(17) 0.0673(2) 0.70846(14) 0.0278(4) Uani 1 1 d .
H6 H 0.7868 0.0060 0.7361 0.033 Uiso 1 1 d R
N1 N 0.78177(19) 0.3530(2) 0.50148(16) 0.0178(4) Uani 1 1 d .
N2 N 0.77983(19) 0.5255(2) 0.31930(17) 0.0180(4) Uani 1 1 d .
C1 C 0.7807(2) 0.2742(3) 0.41061(19) 0.0187(5) Uani 1 1 d .
C2 C 0.7466(2) 0.3634(3) 0.31052(18) 0.0177(5) Uani 1 1 d .
C3 C 0.8144(2) 0.3068(3) 0.2247(2) 0.0198(5) Uani 1 1 d .
H3A H 0.7743 0.2145 0.1906 0.024 Uiso 1 1 calc R
H3B H 0.9021 0.2836 0.2519 0.024 Uiso 1 1 calc R
C4 C 0.8031(2) 0.4432(3) 0.1494(2) 0.0214(6) Uani 1 1 d .
H4A H 0.8730 0.4382 0.1087 0.026 Uiso 1 1 calc R
C5 C 0.6826(3) 0.4407(3) 0.0737(2) 0.0249(6) Uani 1 1 d .
C6 C 0.6140(3) 0.5891(4) 0.0470(2) 0.0338(7) Uani 1 1 d .
H6A H 0.5250 0.5660 0.0264 0.041 Uiso 1 1 calc R
H6B H 0.6438 0.6351 -0.0139 0.041 Uiso 1 1 calc R
C7 C 0.6282(3) 0.7059(3) 0.1341(2) 0.0298(7) Uani 1 1 d .
H7A H 0.5926 0.8045 0.1067 0.036 Uiso 1 1 calc R
H7B H 0.5812 0.6711 0.1887 0.036 Uiso 1 1 calc R
C8 C 0.7625(3) 0.7299(3) 0.1820(2) 0.0234(6) Uani 1 1 d .
H8A H 0.7677 0.8068 0.2393 0.028 Uiso 1 1 calc R
C9 C 0.8246(2) 0.5819(3) 0.22389(19) 0.0204(5) Uani 1 1 d .
H9A H 0.9157 0.6005 0.2412 0.024 Uiso 1 1 calc R
C10 C 0.8158(2) 0.5972(3) 0.4105(2) 0.0191(5) Uani 1 1 d .
C11 C 0.7868(2) 0.5195(3) 0.5077(2) 0.0179(5) Uani 1 1 d .
C12 C 0.8860(2) 0.5495(3) 0.6034(2) 0.0206(6) Uani 1 1 d .
H12A H 0.9698 0.5511 0.5842 0.025 Uiso 1 1 calc R
H12B H 0.8709 0.6478 0.6369 0.025 Uiso 1 1 calc R
C13 C 0.8713(3) 0.4145(3) 0.6754(2) 0.0196(5) Uani 1 1 d .
H13A H 0.9548 0.3918 0.7158 0.024 Uiso 1 1 calc R
C14 C 0.7859(3) 0.4494(3) 0.7528(2) 0.0265(6) Uani 1 1 d .
C15 C 0.6983(3) 0.3286(3) 0.7787(2) 0.0327(7) Uani 1 1 d .
H15A H 0.6286 0.3785 0.8054 0.039 Uiso 1 1 calc R
H15B H 0.7419 0.2629 0.8347 0.039 Uiso 1 1 calc R
C16 C 0.6470(3) 0.2287(3) 0.6859(2) 0.0260(6) Uani 1 1 d .
H16A H 0.5961 0.1460 0.7090 0.031 Uiso 1 1 calc R
H16B H 0.5930 0.2912 0.6338 0.031 Uiso 1 1 calc R
C17 C 0.7497(3) 0.1594(3) 0.6362(2) 0.0216(6) Uani 1 1 d .
H17A H 0.7130 0.0951 0.5756 0.026 Uiso 1 1 calc R
C18 C 0.8356(2) 0.2794(3) 0.60001(19) 0.0181(5) Uani 1 1 d .
H18A H 0.9135 0.2268 0.5890 0.022 Uiso 1 1 calc R
C19 C 0.5477(3) 0.1612(3) 0.2402(3) 0.0331(7) Uani 1 1 d .
H19A H 0.4593 0.1394 0.2369 0.050 Uiso 1 1 calc R
H19B H 0.5958 0.0962 0.2931 0.050 Uiso 1 1 calc R
H19C H 0.5721 0.1405 0.1724 0.050 Uiso 1 1 calc R
C20 C 0.6483(3) 0.7849(3) 0.5456(2) 0.0313(7) Uani 1 1 d .
H20A H 0.5702 0.8291 0.5592 0.047 Uiso 1 1 calc R
H20B H 0.6709 0.8311 0.4828 0.047 Uiso 1 1 calc R
H20C H 0.7136 0.8050 0.6048 0.047 Uiso 1 1 calc R
O1W O 0.9903(3) 0.6718(4) -0.0284(2) 0.0711(9) Uani 1 1 d .
H1WA H 0.9370 0.6889 0.0099 0.085 Uiso 1 1 d R
H1WB H 0.9367 0.6504 -0.0800 0.085 Uiso 1 1 d R
O2W O 0.7132(2) -0.1209(2) 0.82584(17) 0.0381(5) Uani 1 1 d .
H2WA H 0.7259 -0.0679 0.8803 0.046 Uiso 1 1 d R
H2WB H 0.7458 -0.2080 0.8317 0.046 Uiso 1 1 d R
O3W O 0.7799(2) 1.0530(2) 0.00688(16) 0.0361(5) Uani 1 1 d .
H3WA H 0.7381 1.1338 0.0050 0.043 Uiso 1 1 d R
H3WB H 0.8532 1.0755 0.0018 0.043 Uiso 1 1 d R
O4W O 0.97708(18) -0.0942(2) 0.58472(16) 0.0308(5) Uani 1 1 d .
H4WA H 0.9150 -0.0504 0.6017 0.037 Uiso 1 1 d R
H4WB H 0.9383 -0.1433 0.5344 0.037 Uiso 1 1 d R

loop_
_atom_site_aniso_label
_atom_site_aniso_U_11
_atom_site_aniso_U_22
_atom_site_aniso_U_33
_atom_site_aniso_U_23
_atom_site_aniso_U_13
_atom_site_aniso_U_12
S1 0.0176(3) 0.0248(3) 0.0247(3) -0.0020(3) 0.0015(2) -0.0026(3)
S2 0.0185(3) 0.0213(3) 0.0257(3) -0.0020(3) 0.0049(2) 0.0004(3)
O1 0.0341(12) 0.0189(9) 0.0218(10) -0.0012(8) 0.0030(8) 0.0015(8)
O2 0.0334(12) 0.0362(12) 0.0227(11) -0.0028(8) -0.0002(9) -0.0013(9)
O3 0.0403(13) 0.0310(11) 0.0390(13) 0.0170(10) 0.0193(10) 0.0074(10)
O4 0.0245(10) 0.0177(9) 0.0219(10) -0.0003(7) 0.0028(8) -0.0035(7)
O5 0.0561(14) 0.0337(11) 0.0278(11) -0.0088(10) 0.0094(10) -0.0021(11)
O6 0.0324(11) 0.0223(9) 0.0295(11) 0.0091(8) 0.0076(8) 0.0041(8)
N1 0.0194(11) 0.0151(9) 0.0182(11) 0.0001(9) 0.0009(8) -0.0018(9)
N2 0.0173(11) 0.0184(10) 0.0183(11) 0.0021(8) 0.0027(9) -0.0014(8)
C1 0.0145(13) 0.0228(13) 0.0194(14) 0.0003(10) 0.0044(10) -0.0021(10)
C2 0.0176(12) 0.0197(12) 0.0162(13) -0.0008(11) 0.0035(10) -0.0025(11)
C3 0.0208(13) 0.0197(12) 0.0190(13) -0.0004(10) 0.0037(10) 0.0022(10)
C4 0.0217(15) 0.0247(13) 0.0183(14) 0.0011(11) 0.0046(11) 0.0018(11)
C5 0.0269(15) 0.0308(15) 0.0166(14) 0.0032(12) 0.0021(11) 0.0011(12)
C6 0.0330(17) 0.0350(16) 0.0294(16) 0.0063(14) -0.0071(12) 0.0065(14)
C7 0.0286(16) 0.0293(15) 0.0306(17) 0.0079(13) 0.0019(13) 0.0088(13)
C8 0.0265(15) 0.0235(13) 0.0207(14) 0.0056(11) 0.0053(11) 0.0019(11)
C9 0.0189(13) 0.0243(12) 0.0190(13) 0.0041(11) 0.0062(10) -0.0008(11)
C10 0.0125(12) 0.0205(12) 0.0243(14) 0.0023(11) 0.0029(10) 0.0025(10)
C11 0.0200(13) 0.0146(11) 0.0187(14) -0.0004(10) 0.0015(11) -0.0009(10)
C12 0.0193(13) 0.0219(14) 0.0189(13) 0.0027(10) -0.0024(10) -0.0029(10)
C13 0.0198(14) 0.0192(12) 0.0186(13) 0.0010(10) -0.0009(10) -0.0031(10)
C14 0.0375(18) 0.0232(14) 0.0174(14) 0.0002(12) 0.0003(12) 0.0055(12)
C15 0.0418(18) 0.0279(16) 0.0327(17) 0.0014(12) 0.0191(14) 0.0046(13)
C16 0.0238(14) 0.0258(14) 0.0298(16) 0.0066(12) 0.0083(12) -0.0011(11)
C17 0.0264(14) 0.0195(12) 0.0193(14) 0.0007(10) 0.0045(11) -0.0021(11)
C18 0.0151(13) 0.0204(12) 0.0187(13) 0.0010(10) 0.0024(10) 0.0017(10)
C19 0.0289(16) 0.0319(15) 0.0369(18) -0.0055(13) 0.0006(13) -0.0108(13)
C20 0.0316(17) 0.0198(13) 0.0432(19) -0.0033(13) 0.0085(14) 0.0070(12)
O1W 0.0466(16) 0.106(2) 0.061(2) -0.0199(17) 0.0111(14) 0.0046(17)
O2W 0.0459(14) 0.0319(11) 0.0356(12) 0.0027(10) 0.0034(10) 0.0007(10)
O3W 0.0459(14) 0.0272(11) 0.0352(12) 0.0031(9) 0.0068(10) 0.0033(9)
O4W 0.0257(11) 0.0292(10) 0.0379(12) -0.0102(9) 0.0066(9) -0.0058(8)

loop_
_atom_type_symbol
_atom_type_description
_atom_type_scat_dispersion_real
_atom_type_scat_dispersion_imag
_atom_type_scat_source
C C 0.0181 0.0091 'International Tables Vol C Tables 4.2.6.8 and 6.1.1.4'
H H 0.0000 0.0000 'International Tables Vol C Tables 4.2.6.8 and 6.1.1.4'
N N 0.0311 0.0180 'International Tables Vol C Tables 4.2.6.8 and 6.1.1.4'
O O 0.0492 0.0322 'International Tables Vol C Tables 4.2.6.8 and 6.1.1.4'
S S 0.3331 0.5567 'International Tables Vol C Tables 4.2.6.8 and 6.1.1.4'

loop_
_geom_angle_atom_site_label_1
_geom_angle_atom_site_label_2
_geom_angle_atom_site_label_3
_geom_angle
C19 S1 C2 102.38(13)
C20 S2 C11 102.78(12)
C8 O3 H3 105.9
C17 O6 H6 107.6
C1 N1 C11 123.1(2)
C1 N1 C18 118.8(2)
C11 N1 C18 112.4(2)
C10 N2 C2 123.7(2)
C10 N2 C9 119.5(2)
C2 N2 C9 111.5(2)
O1 C1 N1 122.7(2)
O1 C1 C2 120.3(2)
N1 C1 C2 116.9(2)
N2 C2 C1 114.1(2)
N2 C2 C3 103.21(19)
C1 C2 C3 112.6(2)
N2 C2 S1 105.51(17)
C1 C2 S1 108.20(17)
C3 C2 S1 113.12(17)
C2 C3 C4 102.6(2)
C2 C3 H3A 111.3
C4 C3 H3A 111.3
C2 C3 H3B 111.3
C4 C3 H3B 111.3
H3A C3 H3B 109.2
C5 C4 C3 112.2(2)
C5 C4 C9 116.7(2)
C3 C4 C9 102.7(2)
C5 C4 H4A 108.3
C3 C4 H4A 108.3
C9 C4 H4A 108.3
O2 C5 C6 120.4(3)
O2 C5 C4 120.1(3)
C6 C5 C4 119.1(2)
C5 C6 C7 114.7(2)
C5 C6 H6A 108.6
C7 C6 H6A 108.6
C5 C6 H6B 108.6
C7 C6 H6B 108.6
H6A C6 H6B 107.6
C8 C7 C6 112.2(2)
C8 C7 H7A 109.2
C6 C7 H7A 109.2
C8 C7 H7B 109.2
C6 C7 H7B 109.2
H7A C7 H7B 107.9
O3 C8 C7 111.3(2)
O3 C8 C9 104.3(2)
C7 C8 C9 112.2(2)
O3 C8 H8A 109.6
C7 C8 H8A 109.6
C9 C8 H8A 109.6
N2 C9 C8 113.1(2)
N2 C9 C4 103.1(2)
C8 C9 C4 115.3(2)
N2 C9 H9A 108.4
C8 C9 H9A 108.4
C4 C9 H9A 108.4
O4 C10 N2 122.4(2)
O4 C10 C11 120.3(2)
N2 C10 C11 117.3(2)
N1 C11 C10 114.3(2)
N1 C11 C12 103.32(19)
C10 C11 C12 112.7(2)
N1 C11 S2 105.70(16)
C10 C11 S2 107.85(17)
C12 C11 S2 112.80(18)
C13 C12 C11 103.6(2)
C13 C12 H12A 111.0
C11 C12 H12A 111.0
C13 C12 H12B 111.0
C11 C12 H12B 111.0
H12A C12 H12B 109.0
C14 C13 C12 112.9(2)
C14 C13 C18 117.2(2)
C12 C13 C18 103.9(2)
C14 C13 H13A 107.4
C12 C13 H13A 107.4
C18 C13 H13A 107.4
O5 C14 C15 120.6(3)
O5 C14 C13 119.5(3)
C15 C14 C13 119.6(2)
C14 C15 C16 113.1(2)
C14 C15 H15A 109.0
C16 C15 H15A 109.0
C14 C15 H15B 109.0
C16 C15 H15B 109.0
H15A C15 H15B 107.8
C17 C16 C15 111.4(2)
C17 C16 H16A 109.3
C15 C16 H16A 109.3
C17 C16 H16B 109.3
C15 C16 H16B 109.3
H16A C16 H16B 108.0
O6 C17 C16 111.6(2)
O6 C17 C18 103.9(2)
C16 C17 C18 113.1(2)
O6 C17 H17A 109.4
C16 C17 H17A 109.4
C18 C17 H17A 109.4
N1 C18 C17 112.8(2)
N1 C18 C13 104.2(2)
C17 C18 C13 115.7(2)
N1 C18 H18A 107.9
C17 C18 H18A 107.9
C13 C18 H18A 107.9
S1 C19 H19A 109.5
S1 C19 H19B 109.5
H19A C19 H19B 109.5
S1 C19 H19C 109.5
H19A C19 H19C 109.5
H19B C19 H19C 109.5
S2 C20 H20A 109.5
S2 C20 H20B 109.5
H20A C20 H20B 109.5
S2 C20 H20C 109.5
H20A C20 H20C 109.5
H20B C20 H20C 109.5
H1WA O1W H1WB 93.0
H2WA O2W H2WB 114.4
H3WA O3W H3WB 108.8
H4WA O4W H4WB 96.3

loop_
_geom_bond_atom_site_label_1
_geom_bond_atom_site_label_2
_geom_bond_distance
S1 C19 1.802(3)
S1 C2 1.844(3)
S2 C20 1.805(3)
S2 C11 1.853(3)
O1 C1 1.219(3)
O2 C5 1.221(3)
O3 C8 1.443(3)
O3 H3 0.8400
O4 C10 1.229(3)
O5 C14 1.225(3)
O6 C17 1.434(3)
O6 H6 0.8400
N1 C1 1.369(3)
N1 C11 1.459(3)
N1 C18 1.473(3)
N2 C10 1.346(3)
N2 C2 1.464(3)
N2 C9 1.492(3)
C1 C2 1.515(3)
C2 C3 1.521(3)
C3 C4 1.537(3)
C3 H3A 0.9900
C3 H3B 0.9900
C4 C5 1.516(4)
C4 C9 1.548(4)
C4 H4A 1.0000
C5 C6 1.513(4)
C6 C7 1.517(4)
C6 H6A 0.9900
C6 H6B 0.9900
C7 C8 1.517(4)
C7 H7A 0.9900
C7 H7B 0.9900
C8 C9 1.522(4)
C8 H8A 1.0000
C9 H9A 1.0000
C10 C11 1.516(4)
C11 C12 1.540(3)
C12 C13 1.532(3)
C12 H12A 0.9900
C12 H12B 0.9900
C13 C14 1.513(4)
C13 C18 1.547(3)
C13 H13A 1.0000
C14 C15 1.501(4)
C15 C16 1.525(4)
C15 H15A 0.9900
C15 H15B 0.9900
C16 C17 1.512(4)
C16 H16A 0.9900
C16 H16B 0.9900
C17 C18 1.534(3)
C17 H17A 1.0000
C18 H18A 1.0000
C19 H19A 0.9800
C19 H19B 0.9800
C19 H19C 0.9800
C20 H20A 0.9800
C20 H20B 0.9800
C20 H20C 0.9800
O1W H1WA 0.8400
O1W H1WB 0.8400
O2W H2WA 0.8400
O2W H2WB 0.8400
O3W H3WA 0.8400
O3W H3WB 0.8400
O4W H4WA 0.8400
O4W H4WB 0.8400

loop_
_geom_hbond_atom_site_label_D
_geom_hbond_atom_site_label_H
_geom_hbond_atom_site_label_A
_geom_hbond_distance_DH
_geom_hbond_distance_HA
_geom_hbond_distance_DA
_geom_hbond_angle_DHA
_geom_hbond_site_symmetry_A
O3 H3 O3W 0.84 1.92 2.727(3) 160.6 .
O6 H6 O2W 0.84 1.88 2.710(3) 166.9 .
O1W H1WA O3 0.84 1.97 2.791(4) 164.8 .
O1W H1WB O5 0.84 2.13 2.964(4) 172.7 1_554
O2W H2WA O3W 0.84 1.97 2.804(3) 172.2 1_546
O2W H2WB O5 0.84 2.07 2.881(3) 162.2 1_545
O3W H3WA O2 0.84 1.97 2.803(3) 169.9 1_565
O3W H3WB O1W 0.84 1.89 2.696(4) 160.1 2_755
O4W H4WA O6 0.84 2.06 2.827(3) 150.7 .
O4W H4WB O4 0.84 2.00 2.831(3) 172.9 1_545

loop_
_geom_torsion_atom_site_label_1
_geom_torsion_atom_site_label_2
_geom_torsion_atom_site_label_3
_geom_torsion_atom_site_label_4
_geom_torsion
C11 N1 C1 O1 165.6(2)
C18 N1 C1 O1 14.3(4)
C11 N1 C1 C2 -17.8(3)
C18 N1 C1 C2 -169.1(2)
C10 N2 C2 C1 -11.9(3)
C9 N2 C2 C1 142.1(2)
C10 N2 C2 C3 -134.3(2)
C9 N2 C2 C3 19.6(3)
C10 N2 C2 S1 106.7(2)
C9 N2 C2 S1 -99.28(19)
O1 C1 C2 N2 -153.7(2)
N1 C1 C2 N2 29.6(3)
O1 C1 C2 C3 -36.5(3)
N1 C1 C2 C3 146.8(2)
O1 C1 C2 S1 89.2(3)
N1 C1 C2 S1 -87.5(2)
C19 S1 C2 N2 169.26(17)
C19 S1 C2 C1 -68.3(2)
C19 S1 C2 C3 57.2(2)
N2 C2 C3 C4 -37.1(2)
C1 C2 C3 C4 -160.5(2)
S1 C2 C3 C4 76.4(2)
C2 C3 C4 C5 -85.3(3)
C2 C3 C4 C9 40.8(2)
C3 C4 C5 O2 -47.7(3)
C9 C4 C5 O2 -165.7(2)
C3 C4 C5 C6 139.6(3)
C9 C4 C5 C6 21.6(4)
O2 C5 C6 C7 155.5(3)
C4 C5 C6 C7 -31.8(4)
C5 C6 C7 C8 49.5(3)
C6 C7 C8 O3 58.9(3)
C6 C7 C8 C9 -57.5(3)
C10 N2 C9 C8 -73.9(3)
C2 N2 C9 C8 130.9(2)
C10 N2 C9 C4 161.0(2)
C2 N2 C9 C4 5.8(3)
O3 C8 C9 N2 168.4(2)
C7 C8 C9 N2 -71.0(3)
O3 C8 C9 C4 -73.4(3)
C7 C8 C9 C4 47.3(3)
C5 C4 C9 N2 94.5(2)
C3 C4 C9 N2 -28.6(2)
C5 C4 C9 C8 -29.2(3)
C3 C4 C9 C8 -152.3(2)
C2 N2 C10 O4 166.1(2)
C9 N2 C10 O4 14.0(4)
C2 N2 C10 C11 -17.4(3)
C9 N2 C10 C11 -169.4(2)
C1 N1 C11 C10 -11.4(3)
C18 N1 C11 C10 141.6(2)
C1 N1 C11 C12 -134.2(2)
C18 N1 C11 C12 18.7(3)
C1 N1 C11 S2 107.1(2)
C18 N1 C11 S2 -100.0(2)
O4 C10 C11 N1 -154.1(2)
N2 C10 C11 N1 29.3(3)
O4 C10 C11 C12 -36.5(3)
N2 C10 C11 C12 146.9(2)
O4 C10 C11 S2 88.7(2)
N2 C10 C11 S2 -87.9(2)
C20 S2 C11 N1 175.07(18)
C20 S2 C11 C10 -62.2(2)
C20 S2 C11 C12 62.9(2)
N1 C11 C12 C13 -32.7(2)
C10 C11 C12 C13 -156.6(2)
S2 C11 C12 C13 81.0(2)
C11 C12 C13 C14 -93.3(3)
C11 C12 C13 C18 34.7(2)
C12 C13 C14 O5 -45.1(4)
C18 C13 C14 O5 -165.9(2)
C12 C13 C14 C15 140.9(3)
C18 C13 C14 C15 20.1(4)
O5 C14 C15 C16 150.4(3)
C13 C14 C15 C16 -35.7(4)
C14 C15 C16 C17 54.1(3)
C15 C16 C17 O6 59.1(3)
C15 C16 C17 C18 -57.7(3)
C1 N1 C18 C17 -76.7(3)
C11 N1 C18 C17 129.1(2)
C1 N1 C18 C13 157.1(2)
C11 N1 C18 C13 2.9(3)
O6 C17 C18 N1 160.68(19)
C16 C17 C18 N1 -78.1(3)
O6 C17 C18 C13 -79.5(3)
C16 C17 C18 C13 41.7(3)
C14 C13 C18 N1 101.9(2)
C12 C13 C18 N1 -23.5(3)
C14 C13 C18 C17 -22.5(3)
C12 C13 C18 C17 -147.9(2)
